data_7013871
loop_
_publ_author_name
'Braunschweig, Holger'
'Breitling, Frank M.'
'von Koblinski, Carsten'
'White, Andrew J. P.'
'Williams, David J.'

_publ_section_title
;
 Synthesis and structure of boron-bridged constrained geometry
 complexes of titanium.
;
_journal_issue 6
_journal_name_full 'Dalton transactions (Cambridge, England : 2003)'
_journal_page_first 938
_journal_page_last 943
_journal_paper_doi 10.1039/b315708c
_journal_year 2004
_chemical_formula_sum 'C17 H23 B Cl2 N2 Ti'
_chemical_formula_weight 384.98
_chemical_name_systematic
;
?
;
_space_group_IT_number 14
_symmetry_cell_setting monoclinic
_symmetry_space_group_name_Hall '-P 2ybc'
_symmetry_space_group_name_H-M 'P 1 21/c 1'
_atom_sites_solution_hydrogens geom
_atom_sites_solution_primary direct
_atom_sites_solution_secondary difmap
_audit_creation_method SHELXL
_cell_angle_alpha 90.00
_cell_angle_beta 109.247(11)
_cell_angle_gamma 90.00
_cell_formula_units_Z 8
_cell_length_a 12.575(2)
_cell_length_b 18.8522(15)
_cell_length_c 16.8556(13)
_cell_measurement_reflns_used 36
_cell_measurement_temperature 183(2)
_cell_measurement_theta_max 12.52
_cell_measurement_theta_min 5.01
_cell_volume 3772.6(8)
_computing_cell_refinement 'Siemens XSCANS'
_computing_data_collection 'Siemens XSCANS'
_computing_data_reduction 'Siemens SHELXTL'
_computing_molecular_graphics 'Siemens SHELXTL'
_computing_publication_material 'Siemens SHELXTL'
_computing_structure_refinement 'SHELXL-93 (Sheldrick, 1993)'
_computing_structure_solution 'SHELXS-86 (Sheldrick, 1990)'
_diffrn_ambient_temperature 183(2)
_diffrn_measurement_device 'Siemens P4'
_diffrn_measurement_method '\w scans'
_diffrn_radiation_monochromator graphite
_diffrn_radiation_source 'fine-focus sealed tube'
_diffrn_radiation_type MoK\a
_diffrn_radiation_wavelength 0.71073
_diffrn_reflns_av_R_equivalents 0.0346
_diffrn_reflns_av_sigmaI/netI 0.0747
_diffrn_reflns_limit_h_max 14
_diffrn_reflns_limit_h_min 0
_diffrn_reflns_limit_k_max 22
_diffrn_reflns_limit_k_min 0
_diffrn_reflns_limit_l_max 18
_diffrn_reflns_limit_l_min -20
_diffrn_reflns_number 6944
_diffrn_reflns_theta_max 25.00
_diffrn_reflns_theta_min 2.03
_diffrn_standards_decay_% 7.07
_diffrn_standards_interval_count 97
_diffrn_standards_number 3
_exptl_absorpt_coefficient_mu 0.736
_exptl_absorpt_correction_type none
_exptl_crystal_colour Orange
_exptl_crystal_density_diffrn 1.356
_exptl_crystal_description 'platy needles'
_exptl_crystal_F_000 1600
_exptl_crystal_size_max 0.50
_exptl_crystal_size_mid 0.40
_exptl_crystal_size_min 0.13
_refine_diff_density_max 0.307
_refine_diff_density_min -0.267
_refine_diff_density_rms 0.069
_refine_ls_extinction_method none
_refine_ls_goodness_of_fit_all 0.998
_refine_ls_goodness_of_fit_obs 1.092
_refine_ls_matrix_type full
_refine_ls_number_parameters 391
_refine_ls_number_reflns 5767
_refine_ls_number_restraints 0
_refine_ls_restrained_S_all 1.030
_refine_ls_restrained_S_obs 1.092
_refine_ls_R_factor_all 0.1072
_refine_ls_R_factor_obs 0.0502
_refine_ls_shift/esd_max 0.000
_refine_ls_shift/esd_mean 0.000
_refine_ls_structure_factor_coef Fsqd
_refine_ls_weighting_details 'w=1/[\s^2^(Fo^2^)+(0.0456P)^2^+0.0000P] where P=(Fo^2^+2Fc^2^)/3'
_refine_ls_weighting_scheme calc
_refine_ls_wR_factor_all 0.1203
_refine_ls_wR_factor_obs 0.0967
_reflns_number_observed 3940
_reflns_number_total 6624
_reflns_observed_criterion >2sigma(I)
_cod_data_source_file b315708c.txt
_cod_data_source_block Compound_5
_cod_depositor_comments
;
The following automatic conversions were performed:
'_symmetry_cell_setting' value 'Monoclinic' changed to 'monoclinic'
according to '/home/saulius/struct/CIF-dictionaries/cif_core.dic'
dictionary named 'cif_core.dic' version 2.4.1 from 2010-06-29.

Automatic conversion script
Id: cif_fix_enum 1527 2010-12-29 10:47:43Z saulius 

The following automatic conversions were performed:

'_refine_ls_weighting_scheme' value 'calc
w=1/[\s^2^(Fo^2^)+(0.0456P)^2^+0.0000P] where P=(Fo^2^+2Fc^2^)/3' was
changed to 'calc'. New tag '_refine_ls_weighting_details' was
created. The value of the new tag was set to
'w=1/[\s^2^(Fo^2^)+(0.0456P)^2^+0.0000P] where P=(Fo^2^+2Fc^2^)/3'.

Automatic conversion script
Id: cif_fix_values 3143 2015-03-26 13:38:13Z robertas 
;
_cod_original_cell_volume 3772.5(8)
_cod_original_sg_symbol_H-M P2(1)/c
_cod_database_code 7013871

loop_
_symmetry_equiv_pos_as_xyz
'x, y, z'
'-x, y+1/2, -z+1/2'
'-x, -y, -z'
'x, -y-1/2, z-1/2'

loop_
_atom_site_aniso_label
_atom_site_aniso_U_11
_atom_site_aniso_U_22
_atom_site_aniso_U_33
_atom_site_aniso_U_23
_atom_site_aniso_U_13
_atom_site_aniso_U_12
Ti 0.0199(4) 0.0193(4) 0.0189(4) -0.0011(3) 0.0037(3) 0.0024(3)
Cl1 0.0339(6) 0.0315(6) 0.0433(7) 0.0052(5) 0.0163(5) -0.0023(5)
Cl2 0.0313(6) 0.0338(6) 0.0403(6) -0.0034(5) 0.0143(5) 0.0099(5)
N1 0.023(2) 0.020(2) 0.017(2) -0.0002(14) 0.0016(14) 0.0011(14)
N2 0.025(2) 0.019(2) 0.022(2) -0.0016(14) 0.0034(14) 0.0002(14)
B 0.017(2) 0.025(2) 0.022(2) -0.004(2) 0.004(2) 0.001(2)
C1 0.027(2) 0.017(2) 0.023(2) -0.005(2) 0.004(2) 0.001(2)
C2 0.033(2) 0.027(2) 0.024(2) -0.005(2) 0.011(2) 0.003(2)
C3 0.048(3) 0.032(3) 0.017(2) -0.004(2) -0.001(2) 0.003(2)
C4 0.030(3) 0.028(2) 0.032(2) -0.012(2) -0.009(2) 0.004(2)
C5 0.023(2) 0.028(2) 0.032(2) -0.010(2) 0.003(2) -0.003(2)
C6 0.044(3) 0.028(2) 0.025(2) 0.001(2) 0.010(2) 0.006(2)
C7 0.076(4) 0.024(2) 0.025(2) -0.004(2) 0.008(3) 0.011(2)
C8 0.064(4) 0.026(2) 0.033(3) -0.001(2) -0.013(3) -0.013(2)
C9 0.039(3) 0.038(3) 0.040(3) -0.002(2) 0.003(2) -0.014(2)
C10 0.029(2) 0.033(2) 0.031(2) 0.000(2) 0.006(2) -0.004(2)
C11 0.032(2) 0.017(2) 0.017(2) 0.0003(15) 0.002(2) 0.001(2)
C12 0.032(2) 0.022(2) 0.024(2) -0.004(2) 0.002(2) 0.000(2)
C13 0.045(3) 0.044(3) 0.027(2) 0.008(2) 0.009(2) 0.007(2)
C14 0.026(2) 0.046(3) 0.034(2) -0.002(2) 0.002(2) 0.001(2)
C15 0.034(2) 0.017(2) 0.028(2) -0.001(2) 0.003(2) -0.001(2)
C16 0.041(3) 0.024(2) 0.043(3) -0.008(2) 0.014(2) -0.001(2)
C17 0.037(3) 0.026(2) 0.043(3) -0.001(2) 0.008(2) -0.010(2)
Ti' 0.0214(4) 0.0169(3) 0.0174(3) -0.0008(3) 0.0052(3) -0.0024(3)
Cl1' 0.0300(5) 0.0291(5) 0.0308(5) -0.0035(4) 0.0108(4) 0.0051(4)
Cl2' 0.0329(6) 0.0334(6) 0.0308(5) -0.0013(5) 0.0130(5) -0.0111(5)
N1' 0.029(2) 0.021(2) 0.021(2) 0.0017(14) 0.0043(15) -0.001(2)
N2' 0.027(2) 0.022(2) 0.028(2) -0.0041(15) 0.011(2) -0.0022(15)
B' 0.019(2) 0.022(2) 0.023(2) -0.001(2) 0.004(2) -0.002(2)
C1' 0.023(2) 0.017(2) 0.022(2) 0.002(2) 0.005(2) -0.001(2)
C2' 0.028(2) 0.022(2) 0.027(2) 0.009(2) 0.007(2) -0.003(2)
C3' 0.040(3) 0.026(2) 0.020(2) 0.005(2) 0.006(2) 0.002(2)
C4' 0.026(2) 0.028(2) 0.031(2) 0.001(2) -0.002(2) 0.004(2)
C5' 0.026(2) 0.024(2) 0.030(2) 0.000(2) 0.006(2) 0.000(2)
C6' 0.047(3) 0.028(2) 0.025(2) 0.002(2) 0.004(2) -0.011(2)
C7' 0.079(5) 0.031(3) 0.031(3) 0.009(2) -0.003(3) -0.013(3)
C8' 0.066(4) 0.034(3) 0.042(3) 0.004(2) -0.015(3) 0.008(3)
C9' 0.044(3) 0.040(3) 0.039(3) -0.005(2) -0.009(2) 0.014(2)
C10' 0.037(3) 0.031(2) 0.027(2) -0.001(2) 0.004(2) 0.002(2)
C11' 0.035(2) 0.018(2) 0.016(2) -0.0006(15) 0.001(2) 0.001(2)
C12' 0.030(2) 0.025(2) 0.023(2) -0.006(2) 0.004(2) -0.001(2)
C13' 0.047(3) 0.051(3) 0.034(3) -0.017(2) 0.019(2) -0.014(3)
C14' 0.029(2) 0.048(3) 0.038(3) -0.011(2) 0.005(2) -0.002(2)
C15' 0.029(2) 0.021(2) 0.036(2) -0.008(2) 0.005(2) 0.000(2)
C16' 0.046(3) 0.019(2) 0.053(3) 0.007(2) 0.018(2) -0.002(2)
C17' 0.037(3) 0.034(3) 0.057(3) -0.014(2) 0.006(2) 0.007(2)

loop_
_atom_site_label
_atom_site_type_symbol
_atom_site_fract_x
_atom_site_fract_y
_atom_site_fract_z
_atom_site_U_iso_or_equiv
_atom_site_thermal_displace_type
_atom_site_occupancy
_atom_site_calc_flag
_atom_site_refinement_flags
_atom_site_disorder_group
Ti Ti 0.40867(7) 0.61572(4) 0.65809(5) 0.0200(2) Uani 1 d . .
Cl1 Cl 0.51517(10) 0.69434(6) 0.61628(8) 0.0353(3) Uani 1 d . .
Cl2 Cl 0.28009(10) 0.68504(6) 0.68882(8) 0.0345(3) Uani 1 d . .
N1 N 0.5028(3) 0.5694(2) 0.7595(2) 0.0214(7) Uani 1 d . .
N2 N 0.5369(3) 0.4339(2) 0.7888(2) 0.0229(7) Uani 1 d . .
B B 0.4933(4) 0.4933(3) 0.7411(3) 0.0221(10) Uani 1 d . .
C1 C 0.4102(4) 0.4958(2) 0.6458(3) 0.0233(9) Uani 1 d . .
C2 C 0.4457(4) 0.5245(2) 0.5805(3) 0.0274(10) Uani 1 d . .
H2A H 0.5185(4) 0.5191(2) 0.5759(3) 0.033 Uiso 1 calc R .
C3 C 0.3553(5) 0.5625(3) 0.5237(3) 0.0351(12) Uani 1 d . .
H3A H 0.3571(5) 0.5871(3) 0.4750(3) 0.042 Uiso 1 calc R .
C4 C 0.2624(4) 0.5572(2) 0.5522(3) 0.0346(12) Uani 1 d . .
H4A H 0.1904(4) 0.5779(2) 0.5263(3) 0.042 Uiso 1 calc R .
C5 C 0.2952(4) 0.5158(2) 0.6259(3) 0.0292(10) Uani 1 d . .
H5A H 0.2479(4) 0.5032(2) 0.6574(3) 0.035 Uiso 1 calc R .
C6 C 0.5385(2) 0.6500(2) 0.8795(2) 0.0330(11) Uani 1 d G .
H6A H 0.4613(2) 0.6473(2) 0.8750(2) 0.040 Uiso 1 calc R .
C7 C 0.6117(3) 0.6928(2) 0.9404(2) 0.0438(14) Uani 1 d G .
H7A H 0.5846(4) 0.7195(2) 0.9775(2) 0.053 Uiso 1 calc R .
C8 C 0.7247(3) 0.6967(2) 0.9469(2) 0.048(2) Uani 1 d G .
H8A H 0.7747(4) 0.7260(2) 0.9885(2) 0.058 Uiso 1 calc R .
C9 C 0.7644(2) 0.6577(2) 0.8926(2) 0.0418(13) Uani 1 d G .
H9A H 0.8416(2) 0.6603(3) 0.8970(3) 0.050 Uiso 1 calc R .
C10 C 0.6912(2) 0.6148(2) 0.8317(2) 0.0319(10) Uani 1 d G .
H10A H 0.7183(3) 0.5881(2) 0.7945(2) 0.038 Uiso 1 calc R .
C11 C 0.5782(2) 0.61092(14) 0.8251(2) 0.0238(9) Uani 1 d G .
C12 C 0.6090(4) 0.4380(2) 0.8781(3) 0.0275(9) Uani 1 d . .
H12A H 0.6165(4) 0.4892(2) 0.8944(3) 0.033 Uiso 1 calc R .
C13 C 0.5570(5) 0.3999(3) 0.9360(3) 0.0391(12) Uani 1 d . .
H13A H 0.4815(5) 0.4189(3) 0.9275(3) 0.059 Uiso 1 calc R .
H13B H 0.6043(5) 0.4071(3) 0.9945(3) 0.059 Uiso 1 calc R .
H13C H 0.5517(5) 0.3490(3) 0.9232(3) 0.059 Uiso 1 calc R .
C14 C 0.7284(4) 0.4095(3) 0.8894(3) 0.0371(11) Uani 1 d . .
H14A H 0.7598(4) 0.4349(3) 0.8515(3) 0.056 Uiso 1 calc R .
H14B H 0.7242(4) 0.3587(3) 0.8764(3) 0.056 Uiso 1 calc R .
H14C H 0.7768(4) 0.4169(3) 0.9477(3) 0.056 Uiso 1 calc R .
C15 C 0.5137(4) 0.3607(2) 0.7533(3) 0.0283(10) Uani 1 d . .
H15A H 0.5561(4) 0.3274(2) 0.7990(3) 0.034 Uiso 1 calc R .
C16 C 0.5572(5) 0.3488(2) 0.6809(3) 0.0361(11) Uani 1 d . .
H16A H 0.6371(5) 0.3617(2) 0.6981(3) 0.054 Uiso 1 calc R .
H16B H 0.5145(5) 0.3783(2) 0.6332(3) 0.054 Uiso 1 calc R .
H16C H 0.5483(5) 0.2987(2) 0.6645(3) 0.054 Uiso 1 calc R .
C17 C 0.3888(4) 0.3414(3) 0.7303(3) 0.0369(11) Uani 1 d . .
H17A H 0.3638(4) 0.3498(3) 0.7787(3) 0.055 Uiso 1 calc R .
H17B H 0.3782(4) 0.2912(3) 0.7143(3) 0.055 Uiso 1 calc R .
H17C H 0.3444(4) 0.3708(3) 0.6830(3) 0.055 Uiso 1 calc R .
Ti' Ti 1.09685(7) 0.43830(4) 0.34541(5) 0.0189(2) Uani 1 d . .
Cl1' Cl 0.99130(10) 0.51655(6) 0.38854(7) 0.0298(2) Uani 1 d . .
Cl2' Cl 1.22789(10) 0.50637(6) 0.31573(7) 0.0318(3) Uani 1 d . .
N1' N 0.9995(3) 0.3981(2) 0.2415(2) 0.0244(8) Uani 1 d . .
N2' N 0.9603(3) 0.2666(2) 0.1987(2) 0.0247(8) Uani 1 d . .
B' B 1.0066(4) 0.3220(3) 0.2534(3) 0.0220(9) Uani 1 d . .
C1' C 1.0902(4) 0.3180(2) 0.3486(3) 0.0212(8) Uani 1 d . .
C2' C 1.0546(4) 0.3434(2) 0.4154(3) 0.0260(9) Uani 1 d . .
H2'A H 0.9810(4) 0.3384(2) 0.4187(3) 0.031 Uiso 1 calc R .
C3' C 1.1454(4) 0.3771(2) 0.4757(3) 0.0296(10) Uani 1 d . .
H3'A H 1.1436(4) 0.3986(2) 0.5262(3) 0.035 Uiso 1 calc R .
C4' C 1.2390(4) 0.3733(3) 0.4483(3) 0.0310(11) Uani 1 d . .
H4'A H 1.3116(4) 0.3922(3) 0.4767(3) 0.037 Uiso 1 calc R .
C5' C 1.2063(4) 0.3364(2) 0.3710(3) 0.0278(10) Uani 1 d . .
H5'A H 1.2540(4) 0.3256(2) 0.3391(3) 0.033 Uiso 1 calc R .
C6' C 0.9622(2) 0.4846(2) 0.1265(2) 0.0354(11) Uani 1 d G .
H6'A H 1.0382(2) 0.4810(2) 0.1279(2) 0.042 Uiso 1 calc R .
C7' C 0.8887(3) 0.5309(2) 0.0706(2) 0.052(2) Uani 1 d G .
H7'A H 0.9144(4) 0.5590(2) 0.0338(3) 0.063 Uiso 1 calc R .
C8' C 0.7776(3) 0.5362(2) 0.0686(2) 0.056(2) Uani 1 d G .
H8'A H 0.7274(4) 0.5679(2) 0.0304(3) 0.067 Uiso 1 calc R .
C9' C 0.7400(2) 0.4951(2) 0.1225(2) 0.0464(14) Uani 1 d G .
H9'A H 0.6641(2) 0.4987(3) 0.1211(3) 0.056 Uiso 1 calc R .
C10' C 0.8135(2) 0.4488(2) 0.1784(2) 0.0332(11) Uani 1 d G .
H10B H 0.7878(3) 0.4207(2) 0.2152(2) 0.040 Uiso 1 calc R .
C11' C 0.9246(2) 0.44348(14) 0.1804(2) 0.0246(9) Uani 1 d G .
C12' C 0.8849(4) 0.2777(2) 0.1110(3) 0.0269(9) Uani 1 d . .
H12B H 0.8819(4) 0.3299(2) 0.1002(3) 0.032 Uiso 1 calc R .
C13' C 0.9306(5) 0.2430(3) 0.0469(3) 0.0430(13) Uani 1 d . .
H13D H 1.0078(5) 0.2593(3) 0.0563(3) 0.064 Uiso 1 calc R .
H13E H 0.8830(5) 0.2561(3) -0.0100(3) 0.064 Uiso 1 calc R .
H13F H 0.9303(5) 0.1913(3) 0.0531(3) 0.064 Uiso 1 calc R .
C14' C 0.7644(4) 0.2534(3) 0.0982(3) 0.0396(12) Uani 1 d . .
H14D H 0.7370(4) 0.2763(3) 0.1399(3) 0.059 Uiso 1 calc R .
H14E H 0.7631(4) 0.2018(3) 0.1047(3) 0.059 Uiso 1 calc R .
H14F H 0.7158(4) 0.2666(3) 0.0416(3) 0.059 Uiso 1 calc R .
C15' C 0.9795(4) 0.1909(2) 0.2260(3) 0.0299(10) Uani 1 d . .
H15B H 0.9353(4) 0.1613(2) 0.1770(3) 0.036 Uiso 1 calc R .
C16' C 0.9346(5) 0.1744(2) 0.2975(3) 0.0391(12) Uani 1 d . .
H16D H 0.8554(5) 0.1888(2) 0.2814(3) 0.059 Uiso 1 calc R .
H16E H 0.9786(5) 0.2005(2) 0.3479(3) 0.059 Uiso 1 calc R .
H16F H 0.9408(5) 0.1234(2) 0.3092(3) 0.059 Uiso 1 calc R .
C17' C 1.1029(5) 0.1699(3) 0.2465(4) 0.0451(13) Uani 1 d . .
H17D H 1.1279(5) 0.1814(3) 0.1988(4) 0.068 Uiso 1 calc R .
H17E H 1.1111(5) 0.1188(3) 0.2576(4) 0.068 Uiso 1 calc R .
H17F H 1.1490(5) 0.1959(3) 0.2963(4) 0.068 Uiso 1 calc R .

loop_
_atom_type_symbol
_atom_type_description
_atom_type_scat_dispersion_real
_atom_type_scat_dispersion_imag
_atom_type_scat_source
C C 0.0033 0.0016 'International Tables Vol C Tables 4.2.6.8 and 6.1.1.4'
H H 0.0000 0.0000 'International Tables Vol C Tables 4.2.6.8 and 6.1.1.4'
B B 0.0013 0.0007 'International Tables Vol C Tables 4.2.6.8 and 6.1.1.4'
N N 0.0061 0.0033 'International Tables Vol C Tables 4.2.6.8 and 6.1.1.4'
Cl Cl 0.1484 0.1585 'International Tables Vol C Tables 4.2.6.8 and 6.1.1.4'
Ti Ti 0.2776 0.4457 'International Tables Vol C Tables 4.2.6.8 and 6.1.1.4'

loop_
_geom_angle_atom_site_label_1
_geom_angle_atom_site_label_2
_geom_angle_atom_site_label_3
_geom_angle
_geom_angle_site_symmetry_1
_geom_angle_site_symmetry_3
_geom_angle_publ_flag
N1 Ti Cl1 108.56(12) . . ?
N1 Ti Cl2 109.44(12) . . ?
Cl1 Ti Cl2 103.52(6) . . ?
N1 Ti C1 67.06(15) . . ?
Cl1 Ti C1 126.93(13) . . ?
Cl2 Ti C1 128.49(13) . . ?
N1 Ti C2 89.1(2) . . ?
Cl1 Ti C2 93.52(13) . . ?
Cl2 Ti C2 148.67(13) . . ?
C1 Ti C2 36.3(2) . . ?
N1 Ti C5 89.4(2) . . ?
Cl1 Ti C5 147.40(13) . . ?
Cl2 Ti C5 95.26(13) . . ?
C1 Ti C5 36.1(2) . . ?
C2 Ti C5 58.9(2) . . ?
N1 Ti C3 123.5(2) . . ?
Cl1 Ti C3 89.43(14) . . ?
Cl2 Ti C3 117.71(14) . . ?
C1 Ti C3 59.9(2) . . ?
C2 Ti C3 35.3(2) . . ?
C5 Ti C3 58.1(2) . . ?
N1 Ti C4 123.5(2) . . ?
Cl1 Ti C4 117.5(2) . . ?
Cl2 Ti C4 90.31(13) . . ?
C1 Ti C4 59.7(2) . . ?
C2 Ti C4 58.4(2) . . ?
C5 Ti C4 35.0(2) . . ?
C3 Ti C4 34.5(2) . . ?
N1 Ti B 31.12(14) . . ?
Cl1 Ti B 122.94(12) . . ?
Cl2 Ti B 123.90(12) . . ?
C1 Ti B 35.95(14) . . ?
C2 Ti B 62.7(2) . . ?
C5 Ti B 62.5(2) . . ?
C3 Ti B 94.1(2) . . ?
C4 Ti B 93.9(2) . . ?
C11 N1 B 133.4(3) . . ?
C11 N1 Ti 119.5(2) . . ?
B N1 Ti 105.8(3) . . ?
B N2 C12 122.8(4) . . ?
B N2 C15 121.8(3) . . ?
C12 N2 C15 115.3(3) . . ?
N2 B N1 132.9(4) . . ?
N2 B C1 127.6(4) . . ?
N1 B C1 99.4(3) . . ?
N2 B Ti 175.6(3) . . ?
N1 B Ti 43.1(2) . . ?
C1 B Ti 56.3(2) . . ?
C5 C1 C2 105.6(4) . . ?
C5 C1 B 121.4(4) . . ?
C2 C1 B 121.2(4) . . ?
C5 C1 Ti 73.7(2) . . ?
C2 C1 Ti 72.9(2) . . ?
B C1 Ti 87.7(3) . . ?
C3 C2 C1 109.2(4) . . ?
C3 C2 Ti 74.9(3) . . ?
C1 C2 Ti 70.8(2) . . ?
C4 C3 C2 107.8(4) . . ?
C4 C3 Ti 73.0(3) . . ?
C2 C3 Ti 69.8(2) . . ?
C3 C4 C5 107.8(4) . . ?
C3 C4 Ti 72.5(3) . . ?
C5 C4 Ti 70.4(3) . . ?
C4 C5 C1 109.5(4) . . ?
C4 C5 Ti 74.6(3) . . ?
C1 C5 Ti 70.2(2) . . ?
C7 C6 C11 120.0 . . ?
C6 C7 C8 120.0 . . ?
C7 C8 C9 120.0 . . ?
C10 C9 C8 120.0 . . ?
C9 C10 C11 120.0 . . ?
C10 C11 C6 120.0 . . ?
C10 C11 N1 119.3(2) . . ?
C6 C11 N1 120.6(2) . . ?
N2 C12 C13 112.2(4) . . ?
N2 C12 C14 110.7(4) . . ?
C13 C12 C14 111.2(4) . . ?
N2 C15 C16 112.7(4) . . ?
N2 C15 C17 111.6(4) . . ?
C16 C15 C17 112.0(4) . . ?
N1' Ti' Cl1' 106.53(13) . . ?
N1' Ti' Cl2' 108.12(13) . . ?
Cl1' Ti' Cl2' 104.35(5) . . ?
N1' Ti' C1' 67.2(2) . . ?
Cl1' Ti' C1' 127.91(13) . . ?
Cl2' Ti' C1' 127.22(13) . . ?
N1' Ti' C2' 88.6(2) . . ?
Cl1' Ti' C2' 94.76(13) . . ?
Cl2' Ti' C2' 149.31(12) . . ?
C1' Ti' C2' 36.3(2) . . ?
N1' Ti' C5' 90.2(2) . . ?
Cl1' Ti' C5' 148.94(13) . . ?
Cl2' Ti' C5' 94.58(13) . . ?
C1' Ti' C5' 36.2(2) . . ?
C2' Ti' C5' 58.9(2) . . ?
N1' Ti' C3' 122.7(2) . . ?
Cl1' Ti' C3' 91.09(13) . . ?
Cl2' Ti' C3' 119.63(13) . . ?
C1' Ti' C3' 59.5(2) . . ?
C2' Ti' C3' 34.9(2) . . ?
C5' Ti' C3' 58.0(2) . . ?
N1' Ti' C4' 123.9(2) . . ?
Cl1' Ti' C4' 118.79(13) . . ?
Cl2' Ti' C4' 91.50(13) . . ?
C1' Ti' C4' 59.5(2) . . ?
C2' Ti' C4' 58.0(2) . . ?
C5' Ti' C4' 35.0(2) . . ?
C3' Ti' C4' 34.3(2) . . ?
N1' Ti' B' 30.93(14) . . ?
Cl1' Ti' B' 122.21(12) . . ?
Cl2' Ti' B' 121.92(12) . . ?
C1' Ti' B' 36.25(14) . . ?
C2' Ti' B' 62.6(2) . . ?
C5' Ti' B' 63.07(15) . . ?
C3' Ti' B' 93.9(2) . . ?
C4' Ti' B' 94.2(2) . . ?
C11' N1' B' 133.6(3) . . ?
C11' N1' Ti' 119.3(2) . . ?
B' N1' Ti' 105.8(3) . . ?
B' N2' C12' 123.1(4) . . ?
B' N2' C15' 121.6(4) . . ?
C12' N2' C15' 115.2(3) . . ?
N2' B' N1' 131.4(4) . . ?
N2' B' C1' 128.5(4) . . ?
N1' B' C1' 100.1(3) . . ?
N2' B' Ti' 173.8(4) . . ?
N1' B' Ti' 43.3(2) . . ?
C1' B' Ti' 56.8(2) . . ?
C2' C1' C5' 105.7(4) . . ?
C2' C1' B' 120.1(4) . . ?
C5' C1' B' 122.0(4) . . ?
C2' C1' Ti' 72.9(2) . . ?
C5' C1' Ti' 73.7(2) . . ?
B' C1' Ti' 86.9(2) . . ?
C3' C2' C1' 109.3(4) . . ?
C3' C2' Ti' 75.5(3) . . ?
C1' C2' Ti' 70.7(2) . . ?
C4' C3' C2' 108.1(4) . . ?
C4' C3' Ti' 73.0(3) . . ?
C2' C3' Ti' 69.6(2) . . ?
C3' C4' C5' 107.9(4) . . ?
C3' C4' Ti' 72.7(2) . . ?
C5' C4' Ti' 70.2(3) . . ?
C4' C5' C1' 109.0(4) . . ?
C4' C5' Ti' 74.8(3) . . ?
C1' C5' Ti' 70.1(2) . . ?
C7' C6' C11' 120.0 . . ?
C8' C7' C6' 120.0 . . ?
C9' C8' C7' 120.0 . . ?
C8' C9' C10' 120.0 . . ?
C9' C10' C11' 120.0 . . ?
C10' C11' C6' 120.0 . . ?
C10' C11' N1' 118.6(3) . . ?
C6' C11' N1' 121.3(3) . . ?
N2' C12' C14' 112.2(4) . . ?
N2' C12' C13' 112.2(4) . . ?
C14' C12' C13' 111.0(4) . . ?
N2' C15' C16' 111.9(4) . . ?
N2' C15' C17' 111.5(4) . . ?
C16' C15' C17' 112.5(4) . . ?

loop_
_geom_bond_atom_site_label_1
_geom_bond_atom_site_label_2
_geom_bond_distance
_geom_bond_site_symmetry_2
_geom_bond_publ_flag
Ti N1 1.937(3) . ?
Ti Cl1 2.260(2) . ?
Ti Cl2 2.2677(15) . ?
Ti C1 2.271(4) . ?
Ti C2 2.298(4) . ?
Ti C5 2.317(5) . ?
Ti C3 2.364(4) . ?
Ti C4 2.371(4) . ?
Ti B 2.727(5) . ?
N1 C11 1.430(4) . ?
N1 B 1.464(6) . ?
N2 B 1.382(6) . ?
N2 C12 1.480(5) . ?
N2 C15 1.495(5) . ?
B C1 1.602(6) . ?
C1 C5 1.423(6) . ?
C1 C2 1.424(7) . ?
C2 C3 1.415(7) . ?
C3 C4 1.405(8) . ?
C4 C5 1.410(7) . ?
C6 C7 1.39 . ?
C6 C11 1.39 . ?
C7 C8 1.39 . ?
C8 C9 1.39 . ?
C9 C10 1.39 . ?
C10 C11 1.39 . ?
C12 C13 1.522(7) . ?
C12 C14 1.545(7) . ?
C15 C16 1.509(7) . ?
C15 C17 1.533(7) . ?
Ti' N1' 1.930(4) . ?
Ti' Cl1' 2.2588(14) . ?
Ti' Cl2' 2.2707(15) . ?
Ti' C1' 2.271(4) . ?
Ti' C2' 2.300(4) . ?
Ti' C5' 2.319(5) . ?
Ti' C3' 2.376(4) . ?
Ti' C4' 2.379(4) . ?
Ti' B' 2.710(5) . ?
N1' C11' 1.428(4) . ?
N1' B' 1.448(6) . ?
N2' B' 1.386(6) . ?
N2' C12' 1.485(5) . ?
N2' C15' 1.496(6) . ?
B' C1' 1.605(6) . ?
C1' C2' 1.425(7) . ?
C1' C5' 1.425(6) . ?
C2' C3' 1.405(6) . ?
C3' C4' 1.401(7) . ?
C4' C5' 1.414(7) . ?
C6' C7' 1.39 . ?
C6' C11' 1.39 . ?
C7' C8' 1.39 . ?
C8' C9' 1.39 . ?
C9' C10' 1.39 . ?
C10' C11' 1.39 . ?
C12' C14' 1.528(7) . ?
C12' C13' 1.529(7) . ?
C15' C16' 1.522(7) . ?
C15' C17' 1.526(7) . ?
